data_4118989
loop_
_publ_author_name
'Xin Cui'
'Xue Xu'
'Lukasz Wojtas'
'Martin M. Kim'
'X. Peter Zhang'

_publ_section_title
;
 Regioselective Synthesis of Multisubstituted Furans via Metalloradical
 Cyclization of Alkynes with \a-Diazocarbonyls: Construction of
 Functionalized \a-Oligofurans
;
_journal_name_full 'Journal of the American Chemical Society'
_journal_page_first 19981
_journal_page_last 19984
_journal_paper_doi 10.1021/ja309446n
_journal_volume 134
_journal_year 2012
_chemical_formula_moiety 'C27 H30 O4'
_chemical_formula_sum 'C27 H30 O4'
_chemical_formula_weight 418.51
_chemical_name_systematic
;
 ?
;
_space_group_IT_number 2
_symmetry_cell_setting triclinic
_symmetry_space_group_name_Hall '-P 1'
_symmetry_space_group_name_H-M 'P -1'
_atom_sites_solution_hydrogens geom
_atom_sites_solution_primary direct
_atom_sites_solution_secondary difmap
_audit_creation_method SHELXL-97
_cell_angle_alpha 90.410(2)
_cell_angle_beta 95.548(2)
_cell_angle_gamma 96.100(2)
_cell_formula_units_Z 2
_cell_length_a 5.9166(2)
_cell_length_b 13.7691(5)
_cell_length_c 15.2416(5)
_cell_measurement_reflns_used 1922
_cell_measurement_temperature 100(2)
_cell_measurement_theta_max 65.5
_cell_measurement_theta_min 2.9
_cell_volume 1228.67(7)
_computing_cell_refinement 'APEX2 (Bruker, 2010); SAINT (Bruker, 2009)'
_computing_data_collection 'APEX2 (Bruker, 2010)'
_computing_data_reduction 'SAINT (Bruker, 2009);XPREP(Sheldrick,2008)'
_computing_publication_material 'APEX2 (Bruker, 2010)'
_computing_structure_refinement 'SHELXL-97 (Sheldrick, 2008)'
_computing_structure_solution 'SHELXS-97 (Sheldrick, 2008)'
_diffrn_ambient_temperature 100(2)
_diffrn_measured_fraction_theta_full 0.971
_diffrn_measured_fraction_theta_max 0.971
_diffrn_measurement_device_type 'BRUKER SMART APEXII CCD'
_diffrn_measurement_method 'omega scans'
_diffrn_radiation_monochromator graphite
_diffrn_radiation_source 'fine-focus sealed tube'
_diffrn_radiation_type CuK\a
_diffrn_radiation_wavelength 1.54178
_diffrn_reflns_av_R_equivalents 0.0532
_diffrn_reflns_av_sigmaI/netI 0.0557
_diffrn_reflns_limit_h_max 6
_diffrn_reflns_limit_h_min -6
_diffrn_reflns_limit_k_max 16
_diffrn_reflns_limit_k_min -16
_diffrn_reflns_limit_l_max 17
_diffrn_reflns_limit_l_min -18
_diffrn_reflns_number 13744
_diffrn_reflns_theta_full 65.82
_diffrn_reflns_theta_max 65.82
_diffrn_reflns_theta_min 3.23
_exptl_absorpt_coefficient_mu 0.596
_exptl_absorpt_correction_T_max 0.9538
_exptl_absorpt_correction_T_min 0.9159
_exptl_absorpt_correction_type multi-scan
_exptl_absorpt_process_details 'SADABS; (Sheldrick, 2003)'
_exptl_crystal_colour colorless
_exptl_crystal_density_diffrn 1.131
_exptl_crystal_description block
_exptl_crystal_F_000 448
_exptl_crystal_size_max 0.15
_exptl_crystal_size_mid 0.10
_exptl_crystal_size_min 0.08
_platon_squeeze_details
;
;
_refine_diff_density_max 0.173
_refine_diff_density_min -0.260
_refine_diff_density_rms 0.046
_refine_ls_extinction_method none
_refine_ls_goodness_of_fit_ref 1.018
_refine_ls_hydrogen_treatment mixed
_refine_ls_matrix_type full
_refine_ls_number_parameters 291
_refine_ls_number_reflns 4115
_refine_ls_number_restraints 0
_refine_ls_restrained_S_all 1.018
_refine_ls_R_factor_all 0.0666
_refine_ls_R_factor_gt 0.0477
_refine_ls_shift/su_max 0.001
_refine_ls_shift/su_mean 0.000
_refine_ls_structure_factor_coef Fsqd
_refine_ls_weighting_details 'calc w=1/[\s^2^(Fo^2^)+(0.0668P)^2^+0.0000P] where P=(Fo^2^+2Fc^2^)/3'
_refine_ls_weighting_scheme calc
_refine_ls_wR_factor_gt 0.1179
_refine_ls_wR_factor_ref 0.1253
_reflns_number_gt 3012
_reflns_number_total 4115
_reflns_threshold_expression >2sigma(I)
_cod_data_source_file ja309446n_si_002.cif
_cod_data_source_block 6a
_cod_database_code 4118989

loop_
_symmetry_equiv_pos_as_xyz
'x, y, z'
'-x, -y, -z'

loop_
_atom_site_label
_atom_site_type_symbol
_atom_site_fract_x
_atom_site_fract_y
_atom_site_fract_z
_atom_site_U_iso_or_equiv
_atom_site_adp_type
_atom_site_occupancy
_atom_site_symmetry_multiplicity
_atom_site_calc_flag
_atom_site_refinement_flags
O1 O 1.1091(2) 0.40912(9) 0.95710(8) 0.0257(3) Uani 1 1 d .
O2 O 0.8047(2) 0.04411(10) 1.05330(9) 0.0308(3) Uani 1 1 d .
O3 O 0.8858(2) 0.08391(10) 0.91691(9) 0.0304(3) Uani 1 1 d .
H3 H 0.995(4) 0.0401(18) 0.9273(15) 0.046 Uiso 1 1 d .
C1 C 1.7171(3) 0.83107(16) 0.79539(13) 0.0319(5) Uani 1 1 d .
H1A H 1.6752 0.8484 0.8537 0.048 Uiso 1 1 calc R
H1B H 1.7882 0.8894 0.7682 0.048 Uiso 1 1 calc R
H1C H 1.8253 0.7818 0.8015 0.048 Uiso 1 1 calc R
C2 C 1.5027(3) 0.78980(14) 0.73713(12) 0.0261(4) Uani 1 1 d .
C3 C 1.3813(3) 0.69826(14) 0.77522(12) 0.0245(4) Uani 1 1 d .
C4 C 1.1682(3) 0.65795(15) 0.73587(13) 0.0299(5) Uani 1 1 d .
H4 H 1.1038 0.6870 0.6843 0.036 Uiso 1 1 calc R
C5 C 1.0487(3) 0.57755(15) 0.76931(13) 0.0294(5) Uani 1 1 d .
H5 H 0.9035 0.5529 0.7411 0.035 Uiso 1 1 calc R
C6 C 1.1396(3) 0.53156(14) 0.84469(12) 0.0248(4) Uani 1 1 d .
C7 C 1.0126(3) 0.44704(14) 0.87835(12) 0.0242(4) Uani 1 1 d .
C8 C 0.8195(3) 0.39226(13) 0.84732(12) 0.0234(4) Uani 1 1 d .
H8 H 0.7269 0.4040 0.7948 0.028 Uiso 1 1 calc R
C9 C 0.7753(3) 0.31284(14) 0.90647(12) 0.0234(4) Uani 1 1 d .
C10 C 0.6081(3) 0.23697(13) 0.90541(12) 0.0217(4) Uani 1 1 d .
C11 C 0.4239(3) 0.22155(13) 0.83235(12) 0.0219(4) Uani 1 1 d .
C12 C 0.3249(3) 0.29816(14) 0.78978(12) 0.0239(4) Uani 1 1 d .
H12 H 0.3736 0.3634 0.8093 0.029 Uiso 1 1 calc R
C13 C 0.1579(3) 0.28144(14) 0.71997(12) 0.0269(4) Uani 1 1 d .
H13 H 0.0949 0.3355 0.6924 0.032 Uiso 1 1 calc R
C14 C 0.0794(3) 0.18702(14) 0.68887(12) 0.0239(4) Uani 1 1 d .
C15 C -0.0987(3) 0.17054(15) 0.60877(13) 0.0293(5) Uani 1 1 d .
C16 C -0.2884(4) 0.23637(19) 0.61379(15) 0.0448(6) Uani 1 1 d .
H16A H -0.2232 0.3049 0.6151 0.067 Uiso 1 1 calc R
H16B H -0.3640 0.2224 0.6674 0.067 Uiso 1 1 calc R
H16C H -0.4001 0.2242 0.5621 0.067 Uiso 1 1 calc R
C17 C 1.3392(3) 0.86938(15) 0.72814(14) 0.0308(5) Uani 1 1 d .
H17A H 1.2970 0.8863 0.7865 0.046 Uiso 1 1 calc R
H17B H 1.2014 0.8451 0.6901 0.046 Uiso 1 1 calc R
H17C H 1.4147 0.9275 0.7021 0.046 Uiso 1 1 calc R
C18 C 1.4720(3) 0.65083(14) 0.84880(12) 0.0256(4) Uani 1 1 d .
H18 H 1.6185 0.6748 0.8763 0.031 Uiso 1 1 calc R
C19 C 1.3549(3) 0.56997(14) 0.88284(12) 0.0255(4) Uani 1 1 d .
H19 H 1.4221 0.5398 0.9333 0.031 Uiso 1 1 calc R
C20 C 0.9716(3) 0.32565(14) 0.97551(12) 0.0244(4) Uani 1 1 d .
C21 C -0.2083(5) 0.06503(19) 0.60193(19) 0.0655(9) Uani 1 1 d .
H21A H -0.3238 0.0575 0.5511 0.098 Uiso 1 1 calc R
H21B H -0.2807 0.0484 0.6558 0.098 Uiso 1 1 calc R
H21C H -0.0907 0.0214 0.5945 0.098 Uiso 1 1 calc R
C22 C 0.0226(4) 0.1938(2) 0.52622(14) 0.0563(8) Uani 1 1 d .
H22A H 0.1484 0.1532 0.5242 0.084 Uiso 1 1 calc R
H22B H 0.0831 0.2630 0.5277 0.084 Uiso 1 1 calc R
H22C H -0.0860 0.1802 0.4737 0.084 Uiso 1 1 calc R
C23 C 0.1742(3) 0.11034(14) 0.73287(12) 0.0265(4) Uani 1 1 d .
H23 H 0.1227 0.0450 0.7143 0.032 Uiso 1 1 calc R
C24 C 0.3419(3) 0.12696(14) 0.80309(12) 0.0256(4) Uani 1 1 d .
H24 H 0.4019 0.0729 0.8318 0.031 Uiso 1 1 calc R
C25 C 0.6034(3) 0.16532(14) 0.98027(12) 0.0255(4) Uani 1 1 d .
H25A H 0.6213 0.2035 1.0363 0.031 Uiso 1 1 calc R
H25B H 0.4499 0.1282 0.9757 0.031 Uiso 1 1 calc R
C26 C 0.7770(3) 0.09291(14) 0.98694(12) 0.0242(4) Uani 1 1 d .
O27 O 1.0245(2) 0.27644(10) 1.03776(9) 0.0300(3) Uani 1 1 d .
C28 C 1.5716(3) 0.76469(16) 0.64590(13) 0.0333(5) Uani 1 1 d .
H28A H 1.6455 0.8235 0.6204 0.050 Uiso 1 1 calc R
H28B H 1.4352 0.7398 0.6074 0.050 Uiso 1 1 calc R
H28C H 1.6781 0.7147 0.6516 0.050 Uiso 1 1 calc R

loop_
_atom_site_aniso_label
_atom_site_aniso_U_11
_atom_site_aniso_U_22
_atom_site_aniso_U_33
_atom_site_aniso_U_23
_atom_site_aniso_U_13
_atom_site_aniso_U_12
O1 0.0273(7) 0.0245(8) 0.0238(7) 0.0047(6) -0.0033(5) 0.0008(5)
O2 0.0355(8) 0.0311(8) 0.0270(8) 0.0108(6) 0.0040(6) 0.0084(6)
O3 0.0360(9) 0.0323(9) 0.0255(8) 0.0077(6) 0.0074(6) 0.0111(6)
C1 0.0293(11) 0.0353(13) 0.0303(11) 0.0093(9) 0.0018(8) -0.0008(9)
C2 0.0248(11) 0.0275(11) 0.0257(11) 0.0056(8) 0.0014(8) 0.0020(8)
C3 0.0243(10) 0.0261(11) 0.0237(10) 0.0003(8) 0.0029(7) 0.0050(8)
C4 0.0285(11) 0.0337(12) 0.0267(11) 0.0074(9) -0.0037(8) 0.0041(9)
C5 0.0257(11) 0.0313(12) 0.0298(11) 0.0045(9) -0.0043(8) 0.0025(8)
C6 0.0249(11) 0.0216(11) 0.0278(11) 0.0008(8) 0.0011(8) 0.0039(8)
C7 0.0258(10) 0.0251(11) 0.0228(10) 0.0035(8) 0.0012(7) 0.0081(8)
C8 0.0253(10) 0.0229(11) 0.0221(10) 0.0024(8) -0.0009(7) 0.0059(8)
C9 0.0234(10) 0.0235(11) 0.0237(10) 0.0010(8) -0.0012(7) 0.0067(8)
C10 0.0244(10) 0.0199(10) 0.0212(10) 0.0007(8) 0.0019(7) 0.0047(7)
C11 0.0236(10) 0.0225(11) 0.0197(10) 0.0013(8) 0.0031(7) 0.0017(8)
C12 0.0216(10) 0.0216(11) 0.0280(11) -0.0004(8) 0.0020(7) 0.0006(7)
C13 0.0261(11) 0.0285(12) 0.0267(11) 0.0057(9) 0.0012(8) 0.0064(8)
C14 0.0198(10) 0.0294(12) 0.0225(10) 0.0013(8) 0.0026(7) 0.0024(8)
C15 0.0245(11) 0.0387(13) 0.0237(11) 0.0003(9) -0.0021(8) 0.0026(8)
C16 0.0317(13) 0.0648(18) 0.0370(13) -0.0050(12) -0.0078(9) 0.0111(11)
C17 0.0307(11) 0.0280(12) 0.0338(12) 0.0082(9) 0.0031(8) 0.0030(8)
C18 0.0252(10) 0.0254(11) 0.0253(10) 0.0010(8) -0.0023(8) 0.0031(8)
C19 0.0289(11) 0.0226(11) 0.0240(10) 0.0024(8) -0.0034(8) 0.0034(8)
C20 0.0258(10) 0.0238(11) 0.0232(10) -0.0006(8) 0.0000(7) 0.0027(8)
C21 0.0658(18) 0.0440(17) 0.073(2) 0.0029(14) -0.0433(15) -0.0116(13)
C22 0.0358(14) 0.108(2) 0.0236(12) -0.0006(13) -0.0013(9) 0.0057(14)
C23 0.0296(11) 0.0201(11) 0.0284(11) -0.0005(8) 0.0002(8) -0.0014(8)
C24 0.0270(10) 0.0258(11) 0.0237(10) 0.0066(8) -0.0008(7) 0.0033(8)
C25 0.0244(10) 0.0272(11) 0.0245(10) 0.0033(8) 0.0006(7) 0.0020(8)
C26 0.0272(10) 0.0218(11) 0.0222(10) 0.0017(8) -0.0015(7) -0.0007(8)
O27 0.0308(8) 0.0299(8) 0.0274(8) 0.0070(6) -0.0048(6) 0.0014(6)
C28 0.0316(12) 0.0389(13) 0.0301(12) 0.0079(9) 0.0048(8) 0.0042(9)

loop_
_atom_type_symbol
_atom_type_description
_atom_type_scat_dispersion_real
_atom_type_scat_dispersion_imag
_atom_type_scat_source
C C 0.0181 0.0091 'International Tables Vol C Tables 4.2.6.8 and 6.1.1.4'
H H 0.0000 0.0000 'International Tables Vol C Tables 4.2.6.8 and 6.1.1.4'
O O 0.0492 0.0322 'International Tables Vol C Tables 4.2.6.8 and 6.1.1.4'

loop_
_geom_angle_atom_site_label_1
_geom_angle_atom_site_label_2
_geom_angle_atom_site_label_3
_geom_angle
C20 O1 C7 107.58(14)
C26 O3 H3 110.3(14)
C2 C1 H1A 109.5
C2 C1 H1B 109.5
H1A C1 H1B 109.5
C2 C1 H1C 109.5
H1A C1 H1C 109.5
H1B C1 H1C 109.5
C3 C2 C1 112.67(15)
C3 C2 C28 109.08(16)
C1 C2 C28 108.58(16)
C3 C2 C17 109.22(15)
C1 C2 C17 107.90(17)
C28 C2 C17 109.35(15)
C18 C3 C4 116.62(18)
C18 C3 C2 123.35(17)
C4 C3 C2 120.04(16)
C5 C4 C3 122.26(18)
C5 C4 H4 118.9
C3 C4 H4 118.9
C4 C5 C6 120.63(18)
C4 C5 H5 119.7
C6 C5 H5 119.7
C19 C6 C5 117.31(18)
C19 C6 C7 122.85(17)
C5 C6 C7 119.82(17)
C8 C7 O1 111.09(16)
C8 C7 C6 132.67(17)
O1 C7 C6 116.17(16)
C7 C8 C9 109.06(16)
C7 C8 H8 125.5
C9 C8 H8 125.5
C10 C9 C8 132.97(17)
C10 C9 C20 122.78(17)
C8 C9 C20 104.19(16)
C9 C10 C11 121.78(17)
C9 C10 C25 120.69(16)
C11 C10 C25 117.53(16)
C12 C11 C24 117.08(17)
C12 C11 C10 122.96(17)
C24 C11 C10 119.96(16)
C13 C12 C11 121.54(18)
C13 C12 H12 119.2
C11 C12 H12 119.2
C12 C13 C14 121.62(17)
C12 C13 H13 119.2
C14 C13 H13 119.2
C23 C14 C13 116.82(17)
C23 C14 C15 122.53(17)
C13 C14 C15 120.64(17)
C16 C15 C21 107.87(19)
C16 C15 C22 109.49(19)
C21 C15 C22 108.8(2)
C16 C15 C14 111.14(17)
C21 C15 C14 111.63(17)
C22 C15 C14 107.85(16)
C15 C16 H16A 109.5
C15 C16 H16B 109.5
H16A C16 H16B 109.5
C15 C16 H16C 109.5
H16A C16 H16C 109.5
H16B C16 H16C 109.5
C2 C17 H17A 109.5
C2 C17 H17B 109.5
H17A C17 H17B 109.5
C2 C17 H17C 109.5
H17A C17 H17C 109.5
H17B C17 H17C 109.5
C19 C18 C3 121.77(18)
C19 C18 H18 119.1
C3 C18 H18 119.1
C18 C19 C6 121.36(17)
C18 C19 H19 119.3
C6 C19 H19 119.3
O27 C20 O1 120.48(16)
O27 C20 C9 131.45(18)
O1 C20 C9 108.04(15)
C15 C21 H21A 109.5
C15 C21 H21B 109.5
H21A C21 H21B 109.5
C15 C21 H21C 109.5
H21A C21 H21C 109.5
H21B C21 H21C 109.5
C15 C22 H22A 109.5
C15 C22 H22B 109.5
H22A C22 H22B 109.5
C15 C22 H22C 109.5
H22A C22 H22C 109.5
H22B C22 H22C 109.5
C24 C23 C14 121.65(18)
C24 C23 H23 119.2
C14 C23 H23 119.2
C23 C24 C11 121.25(17)
C23 C24 H24 119.4
C11 C24 H24 119.4
C26 C25 C10 118.11(16)
C26 C25 H25A 107.8
C10 C25 H25A 107.8
C26 C25 H25B 107.8
C10 C25 H25B 107.8
H25A C25 H25B 107.1
O2 C26 O3 123.80(18)
O2 C26 C25 120.58(17)
O3 C26 C25 115.57(16)
C2 C28 H28A 109.5
C2 C28 H28B 109.5
H28A C28 H28B 109.5
C2 C28 H28C 109.5
H28A C28 H28C 109.5
H28B C28 H28C 109.5

loop_
_geom_bond_atom_site_label_1
_geom_bond_atom_site_label_2
_geom_bond_distance
O1 C20 1.382(2)
O1 C7 1.407(2)
O2 C26 1.226(2)
O3 C26 1.310(2)
O3 H3 0.93(2)
C1 C2 1.531(3)
C1 H1A 0.9800
C1 H1B 0.9800
C1 H1C 0.9800
C2 C3 1.530(3)
C2 C28 1.534(3)
C2 C17 1.535(3)
C3 C18 1.393(2)
C3 C4 1.399(3)
C4 C5 1.377(3)
C4 H4 0.9500
C5 C6 1.405(3)
C5 H5 0.9500
C6 C19 1.396(3)
C6 C7 1.442(3)
C7 C8 1.344(3)
C8 C9 1.441(3)
C8 H8 0.9500
C9 C10 1.359(3)
C9 C20 1.485(2)
C10 C11 1.479(2)
C10 C25 1.514(2)
C11 C12 1.394(3)
C11 C24 1.395(3)
C12 C13 1.381(3)
C12 H12 0.9500
C13 C14 1.397(3)
C13 H13 0.9500
C14 C23 1.394(3)
C14 C15 1.533(2)
C15 C16 1.523(3)
C15 C21 1.525(3)
C15 C22 1.527(3)
C16 H16A 0.9800
C16 H16B 0.9800
C16 H16C 0.9800
C17 H17A 0.9800
C17 H17B 0.9800
C17 H17C 0.9800
C18 C19 1.380(3)
C18 H18 0.9500
C19 H19 0.9500
C20 O27 1.206(2)
C21 H21A 0.9800
C21 H21B 0.9800
C21 H21C 0.9800
C22 H22A 0.9800
C22 H22B 0.9800
C22 H22C 0.9800
C23 C24 1.387(3)
C23 H23 0.9500
C24 H24 0.9500
C25 C26 1.503(3)
C25 H25A 0.9900
C25 H25B 0.9900
C28 H28A 0.9800
C28 H28B 0.9800
C28 H28C 0.9800

loop_
_geom_torsion_atom_site_label_1
_geom_torsion_atom_site_label_2
_geom_torsion_atom_site_label_3
_geom_torsion_atom_site_label_4
_geom_torsion
C1 C2 C3 C18 -7.7(3)
C28 C2 C3 C18 113.0(2)
C17 C2 C3 C18 -127.6(2)
C1 C2 C3 C4 172.41(18)
C28 C2 C3 C4 -66.9(2)
C17 C2 C3 C4 52.5(2)
C18 C3 C4 C5 2.2(3)
C2 C3 C4 C5 -177.84(19)
C3 C4 C5 C6 -0.9(3)
C4 C5 C6 C19 -0.8(3)
C4 C5 C6 C7 -179.55(18)
C20 O1 C7 C8 1.0(2)
C20 O1 C7 C6 -176.26(16)
C19 C6 C7 C8 -171.4(2)
C5 C6 C7 C8 7.3(3)
C19 C6 C7 O1 5.1(3)
C5 C6 C7 O1 -176.18(17)
O1 C7 C8 C9 0.5(2)
C6 C7 C8 C9 177.19(19)
C7 C8 C9 C10 -178.8(2)
C7 C8 C9 C20 -1.7(2)
C8 C9 C10 C11 1.4(3)
C20 C9 C10 C11 -175.24(17)
C8 C9 C10 C25 -178.01(19)
C20 C9 C10 C25 5.3(3)
C9 C10 C11 C12 -37.1(3)
C25 C10 C11 C12 142.30(18)
C9 C10 C11 C24 142.74(19)
C25 C10 C11 C24 -37.8(2)
C24 C11 C12 C13 -1.9(3)
C10 C11 C12 C13 178.00(17)
C11 C12 C13 C14 0.3(3)
C12 C13 C14 C23 1.3(3)
C12 C13 C14 C15 -177.36(18)
C23 C14 C15 C16 137.9(2)
C13 C14 C15 C16 -43.5(2)
C23 C14 C15 C21 17.4(3)
C13 C14 C15 C21 -164.0(2)
C23 C14 C15 C22 -102.1(2)
C13 C14 C15 C22 76.5(2)
C4 C3 C18 C19 -1.9(3)
C2 C3 C18 C19 178.16(18)
C3 C18 C19 C6 0.3(3)
C5 C6 C19 C18 1.1(3)
C7 C6 C19 C18 179.82(18)
C7 O1 C20 O27 176.15(17)
C7 O1 C20 C9 -2.06(19)
C10 C9 C20 O27 1.8(3)
C8 C9 C20 O27 -175.6(2)
C10 C9 C20 O1 179.79(17)
C8 C9 C20 O1 2.3(2)
C13 C14 C23 C24 -1.3(3)
C15 C14 C23 C24 177.41(18)
C14 C23 C24 C11 -0.4(3)
C12 C11 C24 C23 2.0(3)
C10 C11 C24 C23 -177.93(18)
C9 C10 C25 C26 -73.3(2)
C11 C10 C25 C26 107.28(19)
C10 C25 C26 O2 168.33(17)
C10 C25 C26 O3 -14.2(2)

loop_
_platon_squeeze_void_nr
_platon_squeeze_void_average_x
_platon_squeeze_void_average_y
_platon_squeeze_void_average_z
_platon_squeeze_void_volume
_platon_squeeze_void_count_electrons
_platon_squeeze_void_content
1 -0.005 0.500 0.500 149 45 ' '

loop_
_cod_related_entry_id
_cod_related_entry_database
_cod_related_entry_code
1 ChemSpider 30660685
